data_4514046
loop_
_publ_author_name
'Li, Cheng-Peng'
'Liu, Bo-Lan'
'Wang, Lei'
'Liu, Yue'
'Tian, Jia-Yue'
'Liu, Chun-Sen'
'Du, Miao'

_publ_section_title
;
 Tracking the Superefficient Anion Exchange of a Dynamic Porous Material
 Constructed by Ag(I) Nitrate and Tripyridyltriazole via Multistep
 Single-Crystal to Single-Crystal Transformations.
;
_journal_issue 8
_journal_name_full 'ACS applied materials &amp; interfaces'
_journal_page_first 7202
_journal_page_last 7208
_journal_paper_doi 10.1021/acsami.6b16757
_journal_volume 9
_journal_year 2017
_chemical_formula_sum 'C17 H12 Ag Mn N6 O4'
_chemical_formula_weight 527.14
_chemical_name_systematic
; 
 ? 
;
_space_group_IT_number 14
_symmetry_cell_setting monoclinic
_symmetry_space_group_name_Hall '-P 2yn'
_symmetry_space_group_name_H-M 'P 1 21/n 1'
_atom_sites_solution_hydrogens geom
_atom_sites_solution_primary direct
_atom_sites_solution_secondary difmap
_audit_creation_method SHELXL-97
_cell_angle_alpha 90.00
_cell_angle_beta 108.077(3)
_cell_angle_gamma 90.00
_cell_formula_units_Z 4
_cell_length_a 9.3008(3)
_cell_length_b 18.1909(3)
_cell_length_c 11.4385(3)
_cell_measurement_reflns_used 2592
_cell_measurement_temperature 294(2)
_cell_measurement_theta_max 28.1930
_cell_measurement_theta_min 3.3290
_cell_volume 1839.75(9)
_computing_cell_refinement
;
CrysAlisPro, Agilent Technologies,
Version 1.171.36.32 (release 02-08-2013 CrysAlis171 .NET)
(compiled Aug  2 2013,16:46:58)
;
_computing_data_collection
;
CrysAlisPro, Agilent Technologies,
Version 1.171.36.32 (release 02-08-2013 CrysAlis171 .NET)
(compiled Aug  2 2013,16:46:58)
;
_computing_data_reduction
;
CrysAlisPro, Agilent Technologies,
Version 1.171.36.32 (release 02-08-2013 CrysAlis171 .NET)
(compiled Aug  2 2013,16:46:58)
;
_computing_molecular_graphics 'SHELXTL (Sheldrick, 2008)'
_computing_publication_material 'SHELXTL and PLATON (Spek, 2009)'
_computing_structure_refinement 'SHELXL97 (Sheldrick, 2008)'
_computing_structure_solution 'SHELXS97 (Sheldrick, 2008)'
_diffrn_ambient_temperature 294(2)
_diffrn_measured_fraction_theta_full 0.982
_diffrn_measured_fraction_theta_max 0.982
_diffrn_measurement_device_type 'Xcalibur, Eos, Gemini'
_diffrn_measurement_method '\w scans'
_diffrn_radiation_monochromator graphite
_diffrn_radiation_source 'Enhance (Mo) X-ray Source'
_diffrn_radiation_type MoK\a
_diffrn_radiation_wavelength 0.71073
_diffrn_reflns_av_R_equivalents 0.0227
_diffrn_reflns_av_sigmaI/netI 0.0439
_diffrn_reflns_limit_h_max 11
_diffrn_reflns_limit_h_min -11
_diffrn_reflns_limit_k_max 21
_diffrn_reflns_limit_k_min -13
_diffrn_reflns_limit_l_max 10
_diffrn_reflns_limit_l_min -13
_diffrn_reflns_number 5281
_diffrn_reflns_theta_full 25.00
_diffrn_reflns_theta_max 25.00
_diffrn_reflns_theta_min 3.21
_diffrn_standards_decay_% 0
_diffrn_standards_interval_count 0
_diffrn_standards_interval_time 0
_diffrn_standards_number 0
_exptl_absorpt_coefficient_mu 1.789
_exptl_absorpt_correction_T_max 0.6437
_exptl_absorpt_correction_T_min 0.6069
_exptl_absorpt_correction_type multi-scan
_exptl_absorpt_process_details
;
CrysAlisPro, Agilent Technologies,
Version 1.171.36.32 (release 02-08-2013 CrysAlis171 .NET)
(compiled Aug  2 2013,16:46:58)
Empirical absorption correction using spherical harmonics,
 implemented in SCALE3 ABSPACK scaling algorithm.
;
_exptl_crystal_colour Black
_exptl_crystal_density_diffrn 1.903
_exptl_crystal_density_method 'not measured'
_exptl_crystal_description Block
_exptl_crystal_F_000 1040
_exptl_crystal_size_max 0.31
_exptl_crystal_size_mid 0.30
_exptl_crystal_size_min 0.27
_refine_diff_density_max 0.429
_refine_diff_density_min -0.692
_refine_diff_density_rms 0.079
_refine_ls_extinction_method none
_refine_ls_goodness_of_fit_ref 1.080
_refine_ls_hydrogen_treatment constr
_refine_ls_matrix_type full
_refine_ls_number_parameters 262
_refine_ls_number_reflns 3184
_refine_ls_number_restraints 0
_refine_ls_restrained_S_all 1.080
_refine_ls_R_factor_all 0.0433
_refine_ls_R_factor_gt 0.0334
_refine_ls_shift/su_max 0.001
_refine_ls_shift/su_mean 0.000
_refine_ls_structure_factor_coef Fsqd
_refine_ls_weighting_details 'calc w=1/[\s^2^(Fo^2^)+(0.0272P)^2^+0.3626P] where P=(Fo^2^+2Fc^2^)/3'
_refine_ls_weighting_scheme calc
_refine_ls_wR_factor_gt 0.0694
_refine_ls_wR_factor_ref 0.0749
_reflns_number_gt 2686
_reflns_number_total 3184
_reflns_threshold_expression >2sigma(I)
_cod_data_source_file am6b16757_si_003.cif
_cod_data_source_block 5.MnO4
_cod_depositor_comments
;
The following automatic conversions were performed:

'_symmetry_cell_setting' value 'Monoclinic' changed to 'monoclinic'
according to the built-in table from CIF Core dictionary named
'cif_core.dic' version 2.4.1 from 2010-06-29.

'_exptl_crystal_density_meas' value 'none' was changed to '?' - the
value is perceived as not measured.

Automatic conversion script
Id: cif_fix_values 4624 2016-04-14 12:54:50Z antanas 

 Adding full bibliography for 4514042--4514046.cif.
;
_cod_original_cell_volume 1839.75(8)
_cod_original_sg_symbol_H-M P2(1)/n
_cod_database_code 4514046

loop_
_symmetry_equiv_pos_as_xyz
'x, y, z'
'-x+1/2, y+1/2, -z+1/2'
'-x, -y, -z'
'x-1/2, -y-1/2, z-1/2'

loop_
_atom_site_label
_atom_site_type_symbol
_atom_site_fract_x
_atom_site_fract_y
_atom_site_fract_z
_atom_site_U_iso_or_equiv
_atom_site_adp_type
_atom_site_occupancy
_atom_site_symmetry_multiplicity
_atom_site_calc_flag
_atom_site_refinement_flags
_atom_site_disorder_assembly
_atom_site_disorder_group
Ag1 Ag 0.61218(3) 0.430687(15) 0.42222(3) 0.03339(12) Uani 1 1 d . . .
Mn1 Mn 0.10441(7) 0.05483(3) 0.37810(5) 0.03270(17) Uani 1 1 d . . .
O4 O 0.0746(4) -0.01879(15) 0.2961(2) 0.0483(8) Uani 1 1 d . . .
O5 O 0.2485(3) 0.04453(16) 0.4971(2) 0.0461(8) Uani 1 1 d . . .
O6 O -0.0409(4) 0.07399(16) 0.4205(3) 0.0556(9) Uani 1 1 d . . .
O7 O 0.1335(4) 0.12239(17) 0.2989(3) 0.0654(10) Uani 1 1 d . . .
C1 C 0.5097(6) 0.1540(2) 0.4460(5) 0.0630(15) Uani 1 1 d . . .
H1A H 0.4641 0.1240 0.3790 0.076 Uiso 1 1 calc R . .
C2 C 0.6399(6) 0.1307(2) 0.5279(5) 0.0599(14) Uani 1 1 d . . .
H2A H 0.6832 0.0864 0.5159 0.072 Uiso 1 1 calc R . .
C3 C 0.7072(6) 0.1727(3) 0.6283(5) 0.0603(14) Uani 1 1 d . . .
H3A H 0.7958 0.1573 0.6870 0.072 Uiso 1 1 calc R . .
C4 C 0.6405(5) 0.2393(2) 0.6414(4) 0.0469(12) Uani 1 1 d . . .
H4A H 0.6845 0.2698 0.7082 0.056 Uiso 1 1 calc R . .
C5 C 0.5093(4) 0.25891(19) 0.5541(3) 0.0261(8) Uani 1 1 d . . .
C6 C 0.4284(4) 0.32741(19) 0.5641(3) 0.0240(8) Uani 1 1 d . . .
C7 C 0.1425(5) 0.1572(2) 0.6798(3) 0.0337(9) Uani 1 1 d . . .
H7A H 0.0906 0.1166 0.6377 0.040 Uiso 1 1 calc R . .
C8 C 0.1855(4) 0.21154(19) 0.6129(3) 0.0311(9) Uani 1 1 d . . .
H8A H 0.1636 0.2076 0.5281 0.037 Uiso 1 1 calc R . .
C9 C 0.2612(4) 0.27138(18) 0.6750(3) 0.0222(8) Uani 1 1 d . . .
C10 C 0.2914(4) 0.2762(2) 0.7999(3) 0.0324(9) Uani 1 1 d . . .
H10A H 0.3421 0.3166 0.8437 0.039 Uiso 1 1 calc R . .
C11 C 0.2442(5) 0.2193(2) 0.8584(3) 0.0351(10) Uani 1 1 d . . .
H11A H 0.2641 0.2224 0.9431 0.042 Uiso 1 1 calc R . .
C12 C 0.2685(4) 0.40230(18) 0.6069(3) 0.0221(8) Uani 1 1 d . . .
C13 C -0.0040(4) 0.4048(2) 0.5748(4) 0.0371(10) Uani 1 1 d . . .
H13A H -0.0109 0.3686 0.5160 0.045 Uiso 1 1 calc R . .
C14 C 0.1374(4) 0.42991(18) 0.6394(3) 0.0231(8) Uani 1 1 d . . .
C15 C 0.1493(4) 0.4833(2) 0.7274(3) 0.0342(9) Uani 1 1 d . . .
H15A H 0.2430 0.5021 0.7728 0.041 Uiso 1 1 calc R . .
C16 C 0.0184(5) 0.5080(2) 0.7459(4) 0.0425(11) Uani 1 1 d . . .
H16A H 0.0231 0.5440 0.8047 0.051 Uiso 1 1 calc R . .
C17 C -0.1174(5) 0.4803(2) 0.6790(4) 0.0420(11) Uani 1 1 d . . .
H17A H -0.2041 0.4974 0.6943 0.050 Uiso 1 1 calc R . .
N1 N 0.4554(3) 0.39354(15) 0.5303(3) 0.0244(7) Uani 1 1 d . . .
N2 N 0.3540(3) 0.44140(15) 0.5583(2) 0.0226(7) Uani 1 1 d . . .
N3 N 0.3103(3) 0.32990(14) 0.6107(2) 0.0213(6) Uani 1 1 d . . .
N4 N 0.1714(4) 0.15979(15) 0.8009(3) 0.0292(7) Uani 1 1 d . . .
N5 N 0.4425(4) 0.21757(19) 0.4556(3) 0.0524(10) Uani 1 1 d . . .
N6 N -0.1318(4) 0.4288(2) 0.5904(3) 0.0476(10) Uani 1 1 d . . .

loop_
_atom_site_aniso_label
_atom_site_aniso_U_11
_atom_site_aniso_U_22
_atom_site_aniso_U_33
_atom_site_aniso_U_23
_atom_site_aniso_U_13
_atom_site_aniso_U_12
Ag1 0.0390(2) 0.02179(17) 0.0486(2) -0.00400(14) 0.02701(15) -0.00183(13)
Mn1 0.0366(4) 0.0259(3) 0.0307(3) 0.0040(3) 0.0033(3) -0.0021(3)
O4 0.061(2) 0.0345(16) 0.0451(17) -0.0073(14) 0.0099(15) -0.0031(15)
O5 0.0443(18) 0.0458(17) 0.0372(16) 0.0048(14) -0.0034(14) 0.0009(15)
O6 0.0479(19) 0.054(2) 0.064(2) -0.0003(16) 0.0169(16) 0.0124(16)
O7 0.080(3) 0.0489(19) 0.0547(19) 0.0190(16) 0.0030(18) -0.0227(19)
C1 0.069(4) 0.035(3) 0.087(4) -0.035(3) 0.026(3) -0.004(3)
C2 0.078(4) 0.023(2) 0.098(4) 0.005(3) 0.055(3) 0.014(3)
C3 0.062(3) 0.054(3) 0.067(3) 0.010(3) 0.023(3) 0.034(3)
C4 0.056(3) 0.038(2) 0.044(3) -0.005(2) 0.013(2) 0.017(2)
C5 0.032(2) 0.0192(19) 0.033(2) 0.0023(17) 0.0191(18) 0.0030(17)
C6 0.0256(19) 0.0227(19) 0.0269(19) -0.0045(16) 0.0129(16) 0.0000(16)
C7 0.044(2) 0.023(2) 0.036(2) -0.0061(18) 0.0158(19) -0.0131(19)
C8 0.043(2) 0.025(2) 0.026(2) -0.0005(17) 0.0126(18) -0.0075(19)
C9 0.0244(19) 0.0159(17) 0.029(2) 0.0035(16) 0.0117(16) 0.0008(15)
C10 0.041(2) 0.023(2) 0.035(2) -0.0066(18) 0.0137(18) -0.0101(18)
C11 0.047(3) 0.031(2) 0.030(2) -0.0022(19) 0.0162(19) -0.009(2)
C12 0.025(2) 0.0186(18) 0.0215(18) -0.0036(16) 0.0061(16) 0.0013(16)
C13 0.028(2) 0.038(2) 0.047(2) -0.019(2) 0.0134(19) -0.0027(19)
C14 0.0228(19) 0.0190(18) 0.030(2) 0.0062(16) 0.0121(16) 0.0054(16)
C15 0.027(2) 0.039(2) 0.036(2) -0.006(2) 0.0099(18) 0.0029(19)
C16 0.049(3) 0.051(3) 0.030(2) -0.010(2) 0.016(2) 0.012(2)
C17 0.034(2) 0.059(3) 0.038(2) 0.009(2) 0.020(2) 0.019(2)
N1 0.0268(17) 0.0192(16) 0.0316(17) 0.0002(14) 0.0153(14) 0.0029(14)
N2 0.0245(16) 0.0176(15) 0.0293(17) 0.0004(13) 0.0134(13) 0.0007(13)
N3 0.0262(16) 0.0126(14) 0.0275(15) 0.0016(13) 0.0117(13) 0.0000(13)
N4 0.0388(19) 0.0200(16) 0.0340(18) 0.0037(15) 0.0187(15) -0.0035(15)
N5 0.045(2) 0.039(2) 0.072(3) -0.024(2) 0.018(2) 0.0001(19)
N6 0.0245(19) 0.057(2) 0.064(2) -0.008(2) 0.0180(18) 0.0024(18)

loop_
_atom_type_symbol
_atom_type_description
_atom_type_scat_dispersion_real
_atom_type_scat_dispersion_imag
_atom_type_scat_source
C C 0.0033 0.0016 'International Tables Vol C Tables 4.2.6.8 and 6.1.1.4'
H H 0.0000 0.0000 'International Tables Vol C Tables 4.2.6.8 and 6.1.1.4'
N N 0.0061 0.0033 'International Tables Vol C Tables 4.2.6.8 and 6.1.1.4'
O O 0.0106 0.0060 'International Tables Vol C Tables 4.2.6.8 and 6.1.1.4'
Mn Mn 0.3368 0.7283 'International Tables Vol C Tables 4.2.6.8 and 6.1.1.4'
Ag Ag -0.8971 1.1015 'International Tables Vol C Tables 4.2.6.8 and 6.1.1.4'

loop_
_geom_angle_atom_site_label_1
_geom_angle_atom_site_label_2
_geom_angle_atom_site_label_3
_geom_angle
_geom_angle_site_symmetry_1
_geom_angle_site_symmetry_3
N1 Ag1 N4 114.97(10) . 4_665
N1 Ag1 N2 109.30(9) . 3_666
N4 Ag1 N2 135.05(10) 4_665 3_666
N1 Ag1 N6 100.98(11) . 1_655
N4 Ag1 N6 95.84(11) 4_665 1_655
N2 Ag1 N6 82.88(11) 3_666 1_655
O5 Mn1 O7 109.19(16) . .
O5 Mn1 O4 110.27(15) . .
O7 Mn1 O4 109.75(16) . .
O5 Mn1 O6 109.24(16) . .
O7 Mn1 O6 108.05(18) . .
O4 Mn1 O6 110.30(16) . .
N5 C1 C2 123.8(5) . .
N5 C1 H1A 118.1 . .
C2 C1 H1A 118.1 . .
C1 C2 C3 119.3(4) . .
C1 C2 H2A 120.4 . .
C3 C2 H2A 120.4 . .
C2 C3 C4 118.5(4) . .
C2 C3 H3A 120.8 . .
C4 C3 H3A 120.8 . .
C5 C4 C3 118.5(4) . .
C5 C4 H4A 120.7 . .
C3 C4 H4A 120.7 . .
N5 C5 C4 123.1(3) . .
N5 C5 C6 115.1(3) . .
C4 C5 C6 121.7(3) . .
N1 C6 N3 109.7(3) . .
N1 C6 C5 126.9(3) . .
N3 C6 C5 123.4(3) . .
N4 C7 C8 123.5(3) . .
N4 C7 H7A 118.3 . .
C8 C7 H7A 118.3 . .
C9 C8 C7 118.2(3) . .
C9 C8 H8A 120.9 . .
C7 C8 H8A 120.9 . .
C8 C9 C10 119.8(3) . .
C8 C9 N3 121.0(3) . .
C10 C9 N3 119.2(3) . .
C9 C10 C11 117.7(3) . .
C9 C10 H10A 121.1 . .
C11 C10 H10A 121.1 . .
N4 C11 C10 124.0(3) . .
N4 C11 H11A 118.0 . .
C10 C11 H11A 118.0 . .
N2 C12 N3 109.4(3) . .
N2 C12 C14 125.6(3) . .
N3 C12 C14 124.7(3) . .
N6 C13 C14 124.5(4) . .
N6 C13 H13A 117.7 . .
C14 C13 H13A 117.7 . .
C13 C14 C15 118.4(3) . .
C13 C14 C12 118.8(3) . .
C15 C14 C12 122.7(3) . .
C16 C15 C14 117.9(4) . .
C16 C15 H15A 121.0 . .
C14 C15 H15A 121.0 . .
C17 C16 C15 120.5(4) . .
C17 C16 H16A 119.8 . .
C15 C16 H16A 119.8 . .
C16 C17 N6 122.5(4) . .
C16 C17 H17A 118.7 . .
N6 C17 H17A 118.7 . .
C6 N1 N2 107.5(3) . .
C6 N1 Ag1 130.0(2) . .
N2 N1 Ag1 122.1(2) . .
C12 N2 N1 107.5(3) . .
C12 N2 Ag1 125.3(2) . 3_666
N1 N2 Ag1 124.1(2) . 3_666
C6 N3 C12 105.9(3) . .
C6 N3 C9 126.5(3) . .
C12 N3 C9 126.4(3) . .
C7 N4 C11 116.8(3) . .
C7 N4 Ag1 126.0(2) . 4_566
C11 N4 Ag1 117.2(2) . 4_566
C1 N5 C5 116.7(4) . .
C13 N6 C17 116.2(4) . .
C13 N6 Ag1 124.5(3) . 1_455
C17 N6 Ag1 114.0(3) . 1_455

loop_
_geom_bond_atom_site_label_1
_geom_bond_atom_site_label_2
_geom_bond_distance
_geom_bond_site_symmetry_2
Ag1 N1 2.287(3) .
Ag1 N4 2.327(3) 4_665
Ag1 N2 2.349(3) 3_666
Ag1 N6 2.555(3) 1_655
Mn1 O5 1.597(3) .
Mn1 O7 1.599(3) .
Mn1 O4 1.609(3) .
Mn1 O6 1.609(3) .
C1 N5 1.335(5) .
C1 C2 1.348(7) .
C1 H1A 0.9300 .
C2 C3 1.360(6) .
C2 H2A 0.9300 .
C3 C4 1.389(6) .
C3 H3A 0.9300 .
C4 C5 1.363(5) .
C4 H4A 0.9300 .
C5 N5 1.336(5) .
C5 C6 1.479(5) .
C6 N1 1.312(4) .
C6 N3 1.362(4) .
C7 N4 1.327(4) .
C7 C8 1.383(5) .
C7 H7A 0.9300 .
C8 C9 1.369(5) .
C8 H8A 0.9300 .
C9 C10 1.371(5) .
C9 N3 1.446(4) .
C10 C11 1.377(5) .
C10 H10A 0.9300 .
C11 N4 1.336(4) .
C11 H11A 0.9300 .
C12 N2 1.312(4) .
C12 N3 1.370(4) .
C12 C14 1.470(5) .
C13 N6 1.329(5) .
C13 C14 1.371(5) .
C13 H13A 0.9300 .
C14 C15 1.378(5) .
C15 C16 1.374(5) .
C15 H15A 0.9300 .
C16 C17 1.355(6) .
C16 H16A 0.9300 .
C17 N6 1.357(5) .
C17 H17A 0.9300 .
N1 N2 1.392(4) .
N2 Ag1 2.349(3) 3_666
N4 Ag1 2.327(3) 4_566
N6 Ag1 2.555(3) 1_455

loop_
_geom_torsion_atom_site_label_1
_geom_torsion_atom_site_label_2
_geom_torsion_atom_site_label_3
_geom_torsion_atom_site_label_4
_geom_torsion
_geom_torsion_site_symmetry_1
_geom_torsion_site_symmetry_2
_geom_torsion_site_symmetry_3
_geom_torsion_site_symmetry_4
N5 C1 C2 C3 1.5(8) . . . .
C1 C2 C3 C4 -1.5(7) . . . .
C2 C3 C4 C5 1.1(7) . . . .
C3 C4 C5 N5 -0.8(7) . . . .
C3 C4 C5 C6 177.5(4) . . . .
N5 C5 C6 N1 -97.4(5) . . . .
C4 C5 C6 N1 84.1(5) . . . .
N5 C5 C6 N3 81.9(4) . . . .
C4 C5 C6 N3 -96.5(5) . . . .
N4 C7 C8 C9 -0.3(6) . . . .
C7 C8 C9 C10 -0.4(5) . . . .
C7 C8 C9 N3 179.5(3) . . . .
C8 C9 C10 C11 0.4(5) . . . .
N3 C9 C10 C11 -179.5(3) . . . .
C9 C10 C11 N4 0.3(6) . . . .
N6 C13 C14 C15 0.4(6) . . . .
N6 C13 C14 C12 -175.8(4) . . . .
N2 C12 C14 C13 112.9(4) . . . .
N3 C12 C14 C13 -59.8(5) . . . .
N2 C12 C14 C15 -63.1(5) . . . .
N3 C12 C14 C15 124.2(4) . . . .
C13 C14 C15 C16 0.5(5) . . . .
C12 C14 C15 C16 176.5(3) . . . .
C14 C15 C16 C17 -0.1(6) . . . .
C15 C16 C17 N6 -1.2(7) . . . .
N3 C6 N1 N2 1.4(4) . . . .
C5 C6 N1 N2 -179.1(3) . . . .
N3 C6 N1 Ag1 -170.9(2) . . . .
C5 C6 N1 Ag1 8.6(5) . . . .
N4 Ag1 N1 C6 22.4(3) 4_665 . . .
N2 Ag1 N1 C6 -165.6(3) 3_666 . . .
N6 Ag1 N1 C6 -79.4(3) 1_655 . . .
N4 Ag1 N1 N2 -149.0(2) 4_665 . . .
N2 Ag1 N1 N2 23.0(3) 3_666 . . .
N6 Ag1 N1 N2 109.2(2) 1_655 . . .
N3 C12 N2 N1 -0.5(4) . . . .
C14 C12 N2 N1 -174.1(3) . . . .
N3 C12 N2 Ag1 -161.3(2) . . . 3_666
C14 C12 N2 Ag1 25.1(5) . . . 3_666
C6 N1 N2 C12 -0.6(4) . . . .
Ag1 N1 N2 C12 172.5(2) . . . .
C6 N1 N2 Ag1 160.5(2) . . . 3_666
Ag1 N1 N2 Ag1 -26.5(3) . . . 3_666
N1 C6 N3 C12 -1.7(4) . . . .
C5 C6 N3 C12 178.8(3) . . . .
N1 C6 N3 C9 -169.7(3) . . . .
C5 C6 N3 C9 10.9(5) . . . .
N2 C12 N3 C6 1.3(4) . . . .
C14 C12 N3 C6 175.0(3) . . . .
N2 C12 N3 C9 169.3(3) . . . .
C14 C12 N3 C9 -17.0(5) . . . .
C8 C9 N3 C6 -74.2(5) . . . .
C10 C9 N3 C6 105.7(4) . . . .
C8 C9 N3 C12 120.2(4) . . . .
C10 C9 N3 C12 -59.9(5) . . . .
C8 C7 N4 C11 0.9(6) . . . .
C8 C7 N4 Ag1 -177.5(3) . . . 4_566
C10 C11 N4 C7 -0.9(6) . . . .
C10 C11 N4 Ag1 177.7(3) . . . 4_566
C2 C1 N5 C5 -1.2(7) . . . .
C4 C5 N5 C1 0.8(6) . . . .
C6 C5 N5 C1 -177.6(4) . . . .
C14 C13 N6 C17 -1.5(6) . . . .
C14 C13 N6 Ag1 151.0(3) . . . 1_455
C16 C17 N6 C13 1.9(6) . . . .
C16 C17 N6 Ag1 -153.5(3) . . . 1_455
